data_1539440
loop_
_publ_author_name
'Vannerberg, N.G.'

_publ_section_title
;
 On the system (Sr O2) (H2 O) (H2 O2) I. The crystal structure of alpha-
 and beta-Sr O2 (H2 O2)2
;
_journal_name_full 'Arkiv foer Kemi'
_journal_page_first 29
_journal_page_last 41
_journal_volume 13
_journal_year 1958
_chemical_formula_sum 'H4 O6 Sr'
_chemical_name_systematic 'Sr O2 (H2 O2)2'
_space_group_IT_number 15
_symmetry_space_group_name_Hall '-C 2yc'
_symmetry_space_group_name_H-M 'C 1 2/c 1'
_cell_angle_alpha 90
_cell_angle_beta 86.33
_cell_angle_gamma 90
_cell_formula_units_Z 4
_cell_length_a 7.715
_cell_length_b 8.754
_cell_length_c 6.015
_cell_volume 405.403
_citation_journal_id_ASTM ARKEAD
_cod_data_source_file Vannerberg_ARKEAD_1958_257.cif
_cod_data_source_block H4O6Sr1
_cod_original_cell_volume 405.4026
_cod_original_formula_sum 'H4 O6 Sr1'
_cod_database_code 1539440

loop_
_symmetry_equiv_pos_as_xyz
x,y,z
-x,y,-z+1/2
-x,-y,-z
x,-y,z-1/2
x+1/2,y+1/2,z
-x+1/2,y+1/2,-z+1/2
-x+1/2,-y+1/2,-z
x+1/2,-y+1/2,z-1/2

loop_
_atom_site_label
_atom_site_type_symbol
_atom_site_fract_x
_atom_site_fract_y
_atom_site_fract_z
_atom_site_occupancy
_atom_site_U_iso_or_equiv
O1 O-1 0.143 0.093 0.911 1 0.0
Sr1 Sr+2 0 0.179 0.25 1 0.0
O3 O-1 0.331 0.22 0.429 1 0.0
O2 O-1 0.332 0.073 0.92 1 0.0
